data_4038259
loop_
_publ_author_name
'Khoroshilova, Olesya V.'
'Vasilyev, Aleksander V.'

_publ_section_title
;
 Generation and NMR Study of Short-Lived and Reactive Trifluoroalkyl
 Carbocations of the \a-Halogenothiophene Series in Br\/onsted Superacids:
 Reactions of the Cations with Arenes.
;
_journal_issue 9
_journal_name_full 'The Journal of organic chemistry'
_journal_page_first 5872
_journal_page_last 5883
_journal_paper_doi 10.1021/acs.joc.0c00170
_journal_volume 85
_journal_year 2020
_chemical_formula_moiety 'C16 H17 F3 S'
_chemical_formula_sum 'C16 H17 F3 S'
_chemical_formula_weight 298.35
_space_group_crystal_system monoclinic
_space_group_IT_number 15
_space_group_name_Hall '-C 2yc'
_space_group_name_H-M_alt 'C 1 2/c 1'
_atom_sites_solution_hydrogens geom
_atom_sites_solution_primary direct
_audit_creation_date 2019-01-24
_audit_creation_method
;
Olex2 1.2-ac3
(compiled 2017.01.05 svn.r3372 for Rigaku Oxford Diffraction, GUI svn.r5289)
;
_cell_angle_alpha 90
_cell_angle_beta 92.3518(15)
_cell_angle_gamma 90
_cell_formula_units_Z 8
_cell_length_a 27.7624(4)
_cell_length_b 9.77817(18)
_cell_length_c 10.50269(19)
_cell_measurement_reflns_used 4346
_cell_measurement_temperature 100(5)
_cell_measurement_theta_max 72.2170
_cell_measurement_theta_min 3.1750
_cell_volume 2848.72(8)
_computing_cell_refinement 'CrysAlisPro 1.171.39.46e (Rigaku OD, 2018)'
_computing_data_collection 'CrysAlisPro 1.171.39.46e (Rigaku OD, 2018)'
_computing_data_reduction 'CrysAlisPro 1.171.39.46e (Rigaku OD, 2018)'
_computing_molecular_graphics 'Olex2 (Dolomanov et al., 2009)'
_computing_publication_material 'Olex2 (Dolomanov et al., 2009)'
_computing_structure_refinement 'ShelXL (Sheldrick, 2015)'
_computing_structure_solution 'ShelXS (Sheldrick, 2008)'
_diffrn_ambient_environment N~2~
_diffrn_ambient_temperature 100(5)
_diffrn_detector 'CCD plate'
_diffrn_detector_type HyPix3000
_diffrn_measured_fraction_theta_full 0.999
_diffrn_measured_fraction_theta_max 0.992
_diffrn_measurement_details
;
List of Runs (angles in degrees, time in seconds):

  # Type    Start    End  Width  t~exp~   \w     \q     \k     \f   Frames
--------------------------------------------------------------------------
  1  \w    -71.00  -2.00   0.50    1.70    --  -38.95 112.00 -55.00  138
  2  \w     23.00  81.00   0.50    1.70    --   38.95-112.00-148.00  116
  3  \w    104.00 130.00   0.50    5.50    --  104.29 112.00 -55.00   52
  4  \w     35.00 109.00   0.50    5.50    --  104.29-112.00-148.00  148
  5  \w   -104.00 -17.00   0.50    1.70    --  -38.95 -65.00-180.00  174
  6  \w     39.00  65.00   0.50    1.70    --   38.95  32.00-150.00   52
  7  \w     16.00  62.00   0.50    1.70    --   38.95-104.00-120.00   92
  8  \w     11.00  49.00   0.50    1.70    --   38.95-138.00  60.00   76
  9  \w     52.00  91.00   0.50    1.70    --   38.95  32.00 150.00   78
 10  \w     26.00 102.00   0.50    1.70    --   38.95  43.00 -30.00  152
 11  \w     13.00 103.00   0.50    1.70    --   38.95  77.00  90.00  180
 12  \w     67.00  98.00   0.50    1.70    --   38.95  65.00  60.00   62
 13  \w     56.00  87.00   0.50    1.70    --   38.95-138.00  60.00   62
 14  \w     25.00  51.00   0.50    1.70    --   38.95 -54.00   0.00   52
 15  \w     17.00  85.00   0.50    1.70    --   38.95  65.00 150.00  136
 16  \w     20.00  45.00   0.50    1.70    --   38.95  65.00  60.00   50
 17  \w     39.00 106.00   0.50    5.50    --  104.29-111.00 -90.00  134
 18  \w     87.00 157.00   0.50    5.50    --  104.29  45.00 -30.00  140
 19  \w    107.00 157.00   0.50    5.50    --  104.29  69.00  30.00  100
 20  \w     64.00 111.00   0.50    5.50    --  104.29-111.00  30.00   94
 21  \w     32.00  69.00   0.50    5.50    --  104.29 -93.00 -90.00   74
 22  \w    126.00 152.00   0.50    5.50    --  104.29  15.00-120.00   52
 23  \w     88.00 124.00   0.50    5.50    --  104.29 -53.00-180.00   72
 24  \w     91.00 149.00   0.50    5.50    --  104.29  93.00 120.00  116
 25  \w     35.00  82.00   0.50    5.50    --  104.29-111.00   0.00   94
 26  \w    131.00 157.00   0.50    5.50    --  104.29  45.00-120.00   52
 27  \w     95.00 121.00   0.50    5.50    --  104.29  45.00-120.00   52
 28  \w     79.00 104.00   0.50    5.50    --  104.29 -93.00 -90.00   50
 29  \w     35.00  81.00   0.50    5.50    --  104.29 -30.00-150.00   92
 30  \w     94.00 153.00   0.50    5.50    --  104.29  37.00 -60.00  118
 31  \w     41.00 109.00   0.50    5.50    --  104.29-133.00-150.00  136
 32  \w    113.00 155.00   0.50    5.50    --  104.29  69.00   0.00   84
 33  \w     85.00 110.00   0.50    5.50    --  104.29  53.00   0.00   50
 34  \w     43.00  69.00   0.50    5.50    --  104.29 -53.00-180.00   52
 35  \w    107.00 154.00   0.50    5.50    --  104.29  30.00 -90.00   94
 36  \w    -18.00   8.00   0.50    1.70    --  -38.95 112.00 -55.00   52
 37  \w    -12.00  14.00   0.50    1.70    --  -38.95  32.00   0.00   52
 38  \w    -44.00 -11.00   0.50    1.70    --  -38.95 138.00   0.00   66
 39  \w    -51.00 -26.00   0.50    1.70    --  -38.95  32.00   0.00   50
;
_diffrn_measurement_device 'four-circle diffractometer'
_diffrn_measurement_device_type 'SuperNova, Single source at offset/far, HyPix3000'
_diffrn_measurement_method '\w scans'
_diffrn_orient_matrix_type 'CrysAlisPro convention (1999,Acta A55,543-557)'
_diffrn_orient_matrix_UB_11 0.0473155000
_diffrn_orient_matrix_UB_12 0.0316302000
_diffrn_orient_matrix_UB_13 -0.0657702000
_diffrn_orient_matrix_UB_21 -0.0148653000
_diffrn_orient_matrix_UB_22 0.1514033000
_diffrn_orient_matrix_UB_23 -0.0121873000
_diffrn_orient_matrix_UB_31 0.0250065000
_diffrn_orient_matrix_UB_32 0.0301389000
_diffrn_orient_matrix_UB_33 0.1306452000
_diffrn_radiation_monochromator mirror
_diffrn_radiation_probe x-ray
_diffrn_radiation_type CuK\a
_diffrn_radiation_wavelength 1.54184
_diffrn_reflns_av_R_equivalents 0.0236
_diffrn_reflns_av_unetI/netI 0.0206
_diffrn_reflns_Laue_measured_fraction_full 0.999
_diffrn_reflns_Laue_measured_fraction_max 0.992
_diffrn_reflns_limit_h_max 33
_diffrn_reflns_limit_h_min -34
_diffrn_reflns_limit_k_max 12
_diffrn_reflns_limit_k_min -11
_diffrn_reflns_limit_l_max 12
_diffrn_reflns_limit_l_min -10
_diffrn_reflns_number 7568
_diffrn_reflns_point_group_measured_fraction_full 0.999
_diffrn_reflns_point_group_measured_fraction_max 0.992
_diffrn_reflns_theta_full 67.684
_diffrn_reflns_theta_max 72.480
_diffrn_reflns_theta_min 3.186
_diffrn_source 'micro-focus sealed X-ray tube'
_diffrn_source_type 'SuperNova (Cu) X-ray Source'
_exptl_absorpt_coefficient_mu 2.222
_exptl_absorpt_correction_T_max 1.00000
_exptl_absorpt_correction_T_min 0.77094
_exptl_absorpt_correction_type multi-scan
_exptl_absorpt_process_details
;
CrysAlisPro 1.171.39.46e (Rigaku Oxford Diffraction, 2018)
Empirical absorption correction using spherical harmonics,
 implemented in SCALE3 ABSPACK scaling algorithm.
;
_exptl_crystal_colour 'clear colourless'
_exptl_crystal_colour_lustre clear
_exptl_crystal_colour_primary colourless
_exptl_crystal_density_diffrn 1.391
_exptl_crystal_description plate
_exptl_crystal_F_000 1248
_exptl_crystal_size_max 0.26
_exptl_crystal_size_mid 0.21
_exptl_crystal_size_min 0.1
_refine_diff_density_max 0.332
_refine_diff_density_min -0.304
_refine_diff_density_rms 0.050
_refine_ls_extinction_method none
_refine_ls_goodness_of_fit_ref 1.086
_refine_ls_hydrogen_treatment constr
_refine_ls_matrix_type full
_refine_ls_number_parameters 185
_refine_ls_number_reflns 2799
_refine_ls_number_restraints 0
_refine_ls_restrained_S_all 1.086
_refine_ls_R_factor_all 0.0424
_refine_ls_R_factor_gt 0.0390
_refine_ls_shift/su_max 0.002
_refine_ls_shift/su_mean 0.000
_refine_ls_structure_factor_coef Fsqd
_refine_ls_weighting_details 'w=1/[\s^2^(Fo^2^)+(0.0702P)^2^+2.3215P] where P=(Fo^2^+2Fc^2^)/3'
_refine_ls_weighting_scheme calc
_refine_ls_wR_factor_gt 0.1183
_refine_ls_wR_factor_ref 0.1210
_reflns_Friedel_coverage 0.000
_reflns_number_gt 2512
_reflns_number_total 2799
_reflns_threshold_expression 'I > 2\s(I)'
_cod_data_source_file jo0c00170_si_002.cif
_cod_data_source_block okl198
_cod_depositor_comments 'Adding full bibliography for 4038259.cif.'
_cod_original_cell_volume 2848.72(9)
_cod_database_code 4038259
_shelx_shelxl_version_number 2014/7
_chemical_oxdiff_formula 'S F3 C12'
_shelx_space_group_comment
;
The symmetry employed for this shelxl refinement is uniquely defined
by the following loop, which should always be used as a source of
symmetry information in preference to the above space-group names.
They are only intended as comments.
;
_diffrn_oxdiff_ac3_digest_frames
;
01af6a38156d1656f46cac1f5f4b8348b200026402a
;
_reflns_odcompleteness_completeness 99.79
_reflns_odcompleteness_iscentric 1
_reflns_odcompleteness_theta 70.93
_olex2_refinement_description
;
1. Fixed Uiso
 At 1.2 times of:
  All C(H) groups
 At 1.5 times of:
  All C(H,H,H) groups
2.a Ternary CH refined with riding coordinates:
 C6(H6)
2.b Aromatic/amide H refined with riding coordinates:
 C3(H3), C4(H4), C2(H2), C10(H10)
2.c Idealised Me refined as rotating group:
 C15(H15A,H15B,H15C), C16(H16A,H16B,H16C), C13(H13A,H13B,H13C), C14(H14A,H14B,
 H14C)
;
_olex2_submission_special_instructions 'No special instructions were received'
_oxdiff_exptl_absorpt_empirical_details
;
Empirical correction (ABSPACK) includes:
- Absorption correction using spherical harmonics
- Frame scaling
;
_oxdiff_exptl_absorpt_empirical_full_max 1.569
_oxdiff_exptl_absorpt_empirical_full_min 0.656

loop_
_space_group_symop_operation_xyz
'x, y, z'
'-x, y, -z+1/2'
'x+1/2, y+1/2, z'
'-x+1/2, y+1/2, -z+1/2'
'-x, -y, -z'
'x, -y, z-1/2'
'-x+1/2, -y+1/2, -z'
'x+1/2, -y+1/2, z-1/2'

loop_
_atom_site_label
_atom_site_type_symbol
_atom_site_fract_x
_atom_site_fract_y
_atom_site_fract_z
_atom_site_U_iso_or_equiv
_atom_site_adp_type
_atom_site_occupancy
_atom_site_site_symmetry_order
_atom_site_calc_flag
_atom_site_refinement_flags_posn
_atom_site_refinement_flags_adp
_atom_site_refinement_flags_occupancy
_atom_site_disorder_assembly
_atom_site_disorder_group
S1 S 0.69733(2) 0.12415(5) 0.45599(4) 0.03663(17) Uani 1 1 d . . . . .
F3 F 0.52725(4) 0.12859(12) 0.63180(12) 0.0448(3) Uani 1 1 d . . . . .
C6 C 0.60405(6) 0.12764(16) 0.54466(15) 0.0252(3) Uani 1 1 d . . . . .
H6 H 0.5889 0.1127 0.4578 0.030 Uiso 1 1 calc R . . . .
C3 C 0.71464(7) -0.1022(2) 0.56799(19) 0.0387(4) Uani 1 1 d . . . . .
H3 H 0.7303 -0.1829 0.5985 0.046 Uiso 1 1 calc R . . . .
F2 F 0.55970(4) -0.06819(11) 0.60353(12) 0.0449(3) Uani 1 1 d . . . . .
F1 F 0.58535(4) 0.06068(12) 0.75753(10) 0.0425(3) Uani 1 1 d . . . . .
C9 C 0.63970(6) 0.48960(17) 0.65970(15) 0.0274(3) Uani 1 1 d . . . . .
C4 C 0.73551(7) -0.0096(2) 0.49282(18) 0.0411(5) Uani 1 1 d . . . . .
H4 H 0.7674 -0.0173 0.4638 0.049 Uiso 1 1 calc R . . . .
C11 C 0.57961(6) 0.50738(17) 0.48448(15) 0.0275(3) Uani 1 1 d . . . . .
C8 C 0.63760(6) 0.34553(17) 0.65380(15) 0.0250(3) Uani 1 1 d . . . . .
C2 C 0.66685(7) -0.06625(17) 0.59657(18) 0.0336(4) Uani 1 1 d . . . . .
H2 H 0.6470 -0.1208 0.6479 0.040 Uiso 1 1 calc R . . . .
C15 C 0.54949(7) 0.59892(19) 0.39663(18) 0.0358(4) Uani 1 1 d . . . . .
H15A H 0.5577 0.5820 0.3082 0.054 Uiso 1 1 calc GR . . . .
H15B H 0.5560 0.6948 0.4182 0.054 Uiso 1 1 calc GR . . . .
H15C H 0.5152 0.5792 0.4066 0.054 Uiso 1 1 calc GR . . . .
C16 C 0.54458(7) 0.30133(19) 0.37393(17) 0.0360(4) Uani 1 1 d . . . . .
H16A H 0.5219 0.3708 0.3411 0.054 Uiso 1 1 calc GR . . . .
H16B H 0.5267 0.2254 0.4103 0.054 Uiso 1 1 calc GR . . . .
H16C H 0.5637 0.2674 0.3042 0.054 Uiso 1 1 calc GR . . . .
C1 C 0.65213(6) 0.05463(16) 0.54293(15) 0.0261(3) Uani 1 1 d . . . . .
C7 C 0.60688(5) 0.28374(16) 0.56013(14) 0.0241(3) Uani 1 1 d . . . . .
C5 C 0.56953(6) 0.06291(18) 0.63556(18) 0.0332(4) Uani 1 1 d . . . . .
C12 C 0.57768(6) 0.36367(16) 0.47591(15) 0.0259(3) Uani 1 1 d . . . . .
C10 C 0.61075(6) 0.56620(17) 0.57547(16) 0.0297(4) Uani 1 1 d . . . . .
H10 H 0.6124 0.6631 0.5804 0.036 Uiso 1 1 calc R . . . .
C13 C 0.66846(6) 0.26725(18) 0.75062(16) 0.0311(4) Uani 1 1 d . . . . .
H13A H 0.7026 0.2807 0.7334 0.047 Uiso 1 1 calc GR . . . .
H13B H 0.6606 0.1697 0.7449 0.047 Uiso 1 1 calc GR . . . .
H13C H 0.6622 0.3006 0.8364 0.047 Uiso 1 1 calc GR . . . .
C14 C 0.67204(7) 0.56142(18) 0.75670(17) 0.0339(4) Uani 1 1 d . . . . .
H14A H 0.6613 0.5415 0.8424 0.051 Uiso 1 1 calc GR . . . .
H14B H 0.6707 0.6603 0.7416 0.051 Uiso 1 1 calc GR . . . .
H14C H 0.7052 0.5292 0.7493 0.051 Uiso 1 1 calc GR . . . .

loop_
_atom_site_aniso_label
_atom_site_aniso_U_11
_atom_site_aniso_U_22
_atom_site_aniso_U_33
_atom_site_aniso_U_23
_atom_site_aniso_U_13
_atom_site_aniso_U_12
S1 0.0309(3) 0.0430(3) 0.0362(3) 0.00922(18) 0.00434(18) 0.00620(17)
F3 0.0299(6) 0.0449(7) 0.0603(8) 0.0125(5) 0.0109(5) 0.0052(4)
C6 0.0258(8) 0.0216(8) 0.0278(8) 0.0006(6) -0.0029(6) -0.0003(6)
C3 0.0400(10) 0.0323(9) 0.0429(10) -0.0049(8) -0.0101(8) 0.0109(8)
F2 0.0415(6) 0.0283(6) 0.0648(8) 0.0037(5) 0.0014(5) -0.0107(5)
F1 0.0478(6) 0.0443(7) 0.0356(6) 0.0102(5) 0.0043(5) -0.0023(5)
C9 0.0285(8) 0.0262(8) 0.0277(8) -0.0025(6) 0.0038(6) -0.0027(6)
C4 0.0325(9) 0.0527(12) 0.0377(9) -0.0051(8) -0.0018(7) 0.0147(8)
C11 0.0274(8) 0.0264(8) 0.0290(8) 0.0038(6) 0.0032(6) 0.0052(6)
C8 0.0253(7) 0.0239(8) 0.0258(7) -0.0003(6) 0.0001(6) 0.0015(6)
C2 0.0360(9) 0.0241(8) 0.0401(9) 0.0003(7) -0.0070(7) 0.0013(7)
C15 0.0353(9) 0.0315(9) 0.0408(10) 0.0100(7) 0.0027(8) 0.0096(7)
C16 0.0382(9) 0.0329(9) 0.0359(9) 0.0005(7) -0.0109(7) 0.0034(7)
C1 0.0272(8) 0.0229(8) 0.0280(8) -0.0021(6) -0.0028(6) 0.0001(6)
C7 0.0239(7) 0.0217(8) 0.0266(7) 0.0007(6) 0.0010(6) 0.0008(6)
C5 0.0313(9) 0.0270(8) 0.0411(9) 0.0047(7) 0.0012(7) -0.0010(7)
C12 0.0246(8) 0.0259(8) 0.0271(8) 0.0018(6) 0.0003(6) 0.0016(6)
C10 0.0341(9) 0.0208(8) 0.0346(9) 0.0000(6) 0.0060(7) 0.0008(6)
C13 0.0343(8) 0.0292(8) 0.0291(8) -0.0006(6) -0.0076(7) 0.0011(7)
C14 0.0392(9) 0.0287(8) 0.0337(9) -0.0050(7) -0.0001(7) -0.0060(7)

loop_
_atom_type_symbol
_atom_type_description
_atom_type_scat_dispersion_real
_atom_type_scat_dispersion_imag
_atom_type_scat_source
C C 0.0181 0.0091 'International Tables Vol C Tables 4.2.6.8 and 6.1.1.4'
H H 0.0000 0.0000 'International Tables Vol C Tables 4.2.6.8 and 6.1.1.4'
F F 0.0727 0.0534 'International Tables Vol C Tables 4.2.6.8 and 6.1.1.4'
S S 0.3331 0.5567 'International Tables Vol C Tables 4.2.6.8 and 6.1.1.4'

loop_
_geom_angle_atom_site_label_1
_geom_angle_atom_site_label_2
_geom_angle_atom_site_label_3
_geom_angle
_geom_angle_site_symmetry_1
_geom_angle_site_symmetry_3
_geom_angle_publ_flag
C4 S1 C1 92.09(9) . . ?
C1 C6 C7 115.36(13) . . ?
C1 C6 C5 112.97(13) . . ?
C5 C6 C7 112.23(13) . . ?
C4 C3 C2 112.72(17) . . ?
C8 C9 C14 121.21(15) . . ?
C10 C9 C8 119.23(15) . . ?
C10 C9 C14 119.55(15) . . ?
C3 C4 S1 111.56(14) . . ?
C12 C11 C15 122.19(16) . . ?
C10 C11 C15 119.22(15) . . ?
C10 C11 C12 118.59(15) . . ?
C9 C8 C13 117.06(14) . . ?
C7 C8 C9 118.73(14) . . ?
C7 C8 C13 124.20(14) . . ?
C1 C2 C3 113.26(17) . . ?
C6 C1 S1 118.82(12) . . ?
C2 C1 S1 110.38(13) . . ?
C2 C1 C6 130.74(16) . . ?
C8 C7 C6 121.72(14) . . ?
C12 C7 C6 117.28(14) . . ?
C12 C7 C8 121.00(15) . . ?
F3 C5 C6 110.93(14) . . ?
F3 C5 F2 106.29(14) . . ?
F3 C5 F1 106.82(15) . . ?
F2 C5 C6 111.43(15) . . ?
F1 C5 C6 114.72(14) . . ?
F1 C5 F2 106.15(14) . . ?
C11 C12 C16 117.91(14) . . ?
C11 C12 C7 119.54(15) . . ?
C7 C12 C16 122.54(14) . . ?
C11 C10 C9 122.89(15) . . ?

loop_
_geom_bond_atom_site_label_1
_geom_bond_atom_site_label_2
_geom_bond_distance
_geom_bond_site_symmetry_2
_geom_bond_publ_flag
S1 C4 1.717(2) . ?
S1 C1 1.7219(17) . ?
F3 C5 1.337(2) . ?
C6 C1 1.514(2) . ?
C6 C7 1.537(2) . ?
C6 C5 1.518(2) . ?
C3 C4 1.348(3) . ?
C3 C2 1.416(3) . ?
F2 C5 1.350(2) . ?
F1 C5 1.337(2) . ?
C9 C8 1.411(2) . ?
C9 C10 1.390(2) . ?
C9 C14 1.504(2) . ?
C11 C15 1.513(2) . ?
C11 C12 1.409(2) . ?
C11 C10 1.387(2) . ?
C8 C7 1.411(2) . ?
C8 C13 1.511(2) . ?
C2 C1 1.365(2) . ?
C16 C12 1.511(2) . ?
C7 C12 1.411(2) . ?
